data_2219417
loop_
_publ_author_name
'Fun, Hoong-Kun'
'Kia, Reza'
'Mirkhani, Valiollah'
'Zargoshi, Hasan'

_publ_section_title
;{5,5'-Dihydroxy-2,2'-[<i>o</i>-phenylenebis(nitrilomethylidyne)]diphenolato}nickel(II)
 dihydrate
;
_journal_coeditor_code PK2114
_journal_issue 9
_journal_name_full 'Acta Crystallographica Section E'
_journal_page_first m1181
_journal_page_last m1182
_journal_paper_doi 10.1107/S1600536808026093
_journal_volume 64
_journal_year 2008
_chemical_formula_iupac '[Ni (C20 H14 N2 O4)], 2H2 O'
_chemical_formula_moiety 'C20 H14 N2 Ni O4, 2(H2 O)'
_chemical_formula_sum 'C20 H18 N2 Ni O6'
_chemical_formula_weight 441.07
_chemical_name_systematic
;{5,5'-Dihydroxy-2,2'-[o-phenylenebis(nitrilomethylidyne)]diphenolato}nickel(II)
dihydrate
;
_space_group_IT_number 15
_symmetry_cell_setting monoclinic
_symmetry_space_group_name_Hall '-C 2yc'
_symmetry_space_group_name_H-M 'C 1 2/c 1'
_atom_sites_solution_hydrogens geom
_atom_sites_solution_primary direct
_atom_sites_solution_secondary difmap
_audit_creation_method SHELXL-97
_cell_angle_alpha 90.00
_cell_angle_beta 101.1500(10)
_cell_angle_gamma 90.00
_cell_formula_units_Z 4
_cell_length_a 10.9049(2)
_cell_length_b 17.6602(3)
_cell_length_c 9.0375(3)
_cell_measurement_reflns_used 3113
_cell_measurement_temperature 100.00(10)
_cell_measurement_theta_max 29.09
_cell_measurement_theta_min 2.31
_cell_volume 1707.61(7)
_computing_cell_refinement 'APEX2 (Bruker, 2005)'
_computing_data_collection 'APEX2 (Bruker, 2005)'
_computing_data_reduction 'SAINT (Bruker, 2005)'
_computing_molecular_graphics 'SHELXTL (Sheldrick, 2008)'
_computing_publication_material 'SHELXTL (Sheldrick, 2008) and PLATON (Spek, 2003)'
_computing_structure_refinement 'SHELXTL (Sheldrick, 2008)'
_computing_structure_solution 'SHELXTL (Sheldrick, 2008)'
_diffrn_ambient_temperature 100.00(10)
_diffrn_measured_fraction_theta_full 0.995
_diffrn_measured_fraction_theta_max 0.995
_diffrn_measurement_device_type 'Bruker SMART APEXII CCD area-detector'
_diffrn_measurement_method '\f and \w'
_diffrn_radiation_monochromator graphite
_diffrn_radiation_source 'fine-focus sealed tube'
_diffrn_radiation_type MoK\a
_diffrn_radiation_wavelength 0.71073
_diffrn_reflns_av_R_equivalents 0.0456
_diffrn_reflns_av_sigmaI/netI 0.0632
_diffrn_reflns_limit_h_max 17
_diffrn_reflns_limit_h_min -17
_diffrn_reflns_limit_k_max 27
_diffrn_reflns_limit_k_min -23
_diffrn_reflns_limit_l_max 14
_diffrn_reflns_limit_l_min -14
_diffrn_reflns_number 14574
_diffrn_reflns_theta_full 34.30
_diffrn_reflns_theta_max 34.30
_diffrn_reflns_theta_min 2.23
_diffrn_standards_number 0
_exptl_absorpt_coefficient_mu 1.182
_exptl_absorpt_correction_T_max 0.881
_exptl_absorpt_correction_T_min 0.683
_exptl_absorpt_correction_type multi-scan
_exptl_absorpt_process_details '(<i>SADABS</i>; Bruker, 2005)'
_exptl_crystal_colour red
_exptl_crystal_density_diffrn 1.716
_exptl_crystal_density_method 'not measured'
_exptl_crystal_description block
_exptl_crystal_F_000 912
_exptl_crystal_size_max 0.35
_exptl_crystal_size_mid 0.12
_exptl_crystal_size_min 0.11
_refine_diff_density_max 0.609
_refine_diff_density_min -0.735
_refine_ls_extinction_method none
_refine_ls_goodness_of_fit_ref 1.124
_refine_ls_hydrogen_treatment mixed
_refine_ls_matrix_type full
_refine_ls_number_parameters 136
_refine_ls_number_reflns 3566
_refine_ls_number_restraints 0
_refine_ls_restrained_S_all 1.124
_refine_ls_R_factor_all 0.0796
_refine_ls_R_factor_gt 0.0484
_refine_ls_shift/su_max 0.000
_refine_ls_shift/su_mean 0.000
_refine_ls_structure_factor_coef Fsqd
_refine_ls_weighting_details 'calc w=1/[\s^2^(Fo^2^)+(0.0492P)^2^] where P=(Fo^2^+2Fc^2^)/3'
_refine_ls_weighting_scheme calc
_refine_ls_wR_factor_gt 0.1094
_refine_ls_wR_factor_ref 0.1205
_reflns_number_gt 2388
_reflns_number_total 3566
_reflns_threshold_expression I>2\s(I)
_cod_data_source_file pk2114.cif
_cod_data_source_block I
_cod_depositor_comments
;
The following automatic conversions were performed:
'_symmetry_cell_setting' value 'Monoclinic' changed to 'monoclinic'
according to '/home/saulius/struct/CIF-dictionaries/cif_core.dic'
dictionary named 'cif_core.dic' version 2.4.1 from 2010-06-29.

Automatic conversion script
Id: cif_fix_enum 1527 2010-12-29 10:47:43Z saulius 

The following automatic conversions were performed:

'_symmetry_cell_setting' value 'Monoclinic' changed to 'monoclinic'
according to /home/saulius/struct/CIF-dictionaries/cif_core.dic
dictionary named 'cif_core.dic' version 2.4.1 from 2010-06-29.

Automatic conversion script
Id: cif_fix_values 1715 2011-07-08 13:25:40Z adriana 
;
_cod_original_sg_symbol_H-M 'C 2/c'
_cod_database_code 2219417
_cod_database_fobs_code 2219417

loop_
_symmetry_equiv_pos_as_xyz
'x, y, z'
'-x, y, -z+1/2'
'x+1/2, y+1/2, z'
'-x+1/2, y+1/2, -z+1/2'
'-x, -y, -z'
'x, -y, z-1/2'
'-x+1/2, -y+1/2, -z'
'x+1/2, -y+1/2, z-1/2'

loop_
_atom_site_type_symbol
_atom_site_label
_atom_site_fract_x
_atom_site_fract_y
_atom_site_fract_z
_atom_site_U_iso_or_equiv
_atom_site_adp_type
_atom_site_calc_flag
_atom_site_refinement_flags
_atom_site_occupancy
Ni Ni1 0.0000 0.246535(17) 0.7500 0.01493(11) Uani d S 1
O O1 0.04391(12) 0.32501(7) 0.88434(14) 0.0174(3) Uani d . 1
O O2 0.18665(13) 0.44913(8) 1.35074(15) 0.0215(3) Uani d . 1
N N1 0.06039(14) 0.17016(8) 0.88409(17) 0.0152(3) Uani d . 1
C C1 0.09715(16) 0.32009(10) 1.0287(2) 0.0159(4) Uani d . 1
C C2 0.11546(17) 0.38691(10) 1.1132(2) 0.0175(4) Uani d . 1
H H2A 0.0908 0.4329 1.0668 0.021 Uiso calc R 1
C C3 0.16965(17) 0.38546(10) 1.2647(2) 0.0161(4) Uani d . 1
C C4 0.21006(17) 0.31684(11) 1.3364(2) 0.0200(4) Uani d . 1
H H4A 0.2474 0.3160 1.4380 0.024 Uiso calc R 1
C C5 0.1937(2) 0.25113(10) 1.2545(2) 0.0192(4) Uani d . 1
H H5A 0.2218 0.2058 1.3015 0.023 Uiso calc R 1
C C6 0.13518(18) 0.25029(10) 1.1002(2) 0.0160(3) Uani d . 1
C C7 0.11768(17) 0.17979(10) 1.0251(2) 0.0172(4) Uani d . 1
H H7A 0.1490 0.1369 1.0793 0.021 Uiso calc R 1
C C8 0.03852(17) 0.09645(10) 0.8211(2) 0.0181(4) Uani d . 1
C C9 0.08370(18) 0.02822(10) 0.8878(2) 0.0206(4) Uani d . 1
H H9A 0.1404 0.0281 0.9790 0.025 Uiso calc R 1
C C10 0.04344(18) -0.03919(11) 0.8171(2) 0.0232(4) Uani d . 1
H H10A 0.0748 -0.0849 0.8598 0.028 Uiso calc R 1
O O1W 0.15531(13) 0.42836(7) 0.67062(15) 0.0240(3) Uani d . 1
H H1W1 0.0971 0.3950 0.6774 0.036 Uiso d R 1
H H2W1 0.1630 0.4380 0.5829 0.036 Uiso d R 1
H H1O2 0.170(2) 0.4836(15) 1.304(3) 0.047(9) Uiso d . 1

loop_
_atom_site_aniso_label
_atom_site_aniso_U_11
_atom_site_aniso_U_22
_atom_site_aniso_U_33
_atom_site_aniso_U_12
_atom_site_aniso_U_13
_atom_site_aniso_U_23
Ni1 0.01935(18) 0.01096(18) 0.01281(16) 0.000 -0.00102(12) 0.000
O1 0.0240(7) 0.0128(6) 0.0126(6) 0.0004(5) -0.0033(5) -0.0004(5)
O2 0.0320(8) 0.0146(7) 0.0156(6) -0.0001(6) -0.0007(6) -0.0040(6)
N1 0.0177(7) 0.0109(7) 0.0161(7) -0.0006(6) 0.0012(6) -0.0003(6)
C1 0.0189(8) 0.0149(9) 0.0129(8) 0.0002(7) 0.0002(7) 0.0020(7)
C2 0.0201(9) 0.0156(9) 0.0148(8) -0.0007(7) -0.0012(7) 0.0009(7)
C3 0.0192(9) 0.0142(9) 0.0145(8) -0.0009(7) 0.0020(7) -0.0020(7)
C4 0.0260(10) 0.0209(10) 0.0111(8) 0.0015(8) -0.0011(7) 0.0013(7)
C5 0.0256(10) 0.0168(9) 0.0139(8) 0.0010(7) 0.0006(7) 0.0047(7)
C6 0.0189(8) 0.0154(9) 0.0126(7) -0.0004(7) 0.0004(6) 0.0010(7)
C7 0.0215(9) 0.0132(9) 0.0158(8) 0.0007(7) 0.0009(7) 0.0040(7)
C8 0.0192(9) 0.0151(9) 0.0188(9) 0.0006(7) 0.0011(7) 0.0016(7)
C9 0.0224(9) 0.0173(9) 0.0207(9) 0.0005(8) 0.0007(7) 0.0022(8)
C10 0.0293(11) 0.0153(9) 0.0252(10) 0.0014(8) 0.0055(8) 0.0039(8)
O1W 0.0312(8) 0.0175(7) 0.0232(7) -0.0055(6) 0.0050(6) 0.0009(6)

loop_
_atom_type_symbol
_atom_type_description
_atom_type_scat_dispersion_real
_atom_type_scat_dispersion_imag
_atom_type_scat_source
C C 0.0033 0.0016 'International Tables Vol C Tables 4.2.6.8 and 6.1.1.4'
H H 0.0000 0.0000 'International Tables Vol C Tables 4.2.6.8 and 6.1.1.4'
N N 0.0061 0.0033 'International Tables Vol C Tables 4.2.6.8 and 6.1.1.4'
O O 0.0106 0.0060 'International Tables Vol C Tables 4.2.6.8 and 6.1.1.4'
Ni Ni 0.3393 1.1124 'International Tables Vol C Tables 4.2.6.8 and 6.1.1.4'

loop_
_geom_angle_atom_site_label_1
_geom_angle_atom_site_label_2
_geom_angle_atom_site_label_3
_geom_angle_site_symmetry_1
_geom_angle_site_symmetry_3
_geom_angle
O1 Ni1 O1 . 2_556 82.53(8)
O1 Ni1 N1 . 2_556 174.29(5)
O1 Ni1 N1 2_556 2_556 95.89(7)
O1 Ni1 N1 . . 95.89(7)
O1 Ni1 N1 2_556 . 174.29(6)
N1 Ni1 N1 2_556 . 86.21(9)
C1 O1 Ni1 . . 127.44(11)
C3 O2 H1O2 . . 111(2)
C7 N1 C8 . . 121.12(15)
C7 N1 Ni1 . . 125.63(13)
C8 N1 Ni1 . . 113.24(12)
O1 C1 C2 . . 118.13(16)
O1 C1 C6 . . 122.74(16)
C2 C1 C6 . . 119.12(17)
C3 C2 C1 . . 120.89(17)
C3 C2 H2A . . 119.6
C1 C2 H2A . . 119.6
O2 C3 C2 . . 122.42(17)
O2 C3 C4 . . 117.00(16)
C2 C3 C4 . . 120.59(17)
C5 C4 C3 . . 119.06(17)
C5 C4 H4A . . 120.5
C3 C4 H4A . . 120.5
C4 C5 C6 . . 121.82(17)
C4 C5 H5A . . 119.1
C6 C5 H5A . . 119.1
C7 C6 C1 . . 123.15(17)
C7 C6 C5 . . 118.38(16)
C1 C6 C5 . . 118.47(16)
N1 C7 C6 . . 124.97(17)
N1 C7 H7A . . 117.5
C6 C7 H7A . . 117.5
C8 C8 C9 2_556 . 119.92(11)
C8 C8 N1 2_556 . 113.20(9)
C9 C8 N1 . . 126.87(17)
C10 C9 C8 . . 119.37(18)
C10 C9 H9A . . 120.3
C8 C9 H9A . . 120.3
C9 C10 C10 . 2_556 120.43(11)
C9 C10 H10A . . 119.8
C10 C10 H10A 2_556 . 119.8
H1W1 O1W H2W1 . . 114.3

loop_
_geom_bond_atom_site_label_1
_geom_bond_atom_site_label_2
_geom_bond_site_symmetry_2
_geom_bond_distance
Ni1 O1 . 1.8436(12)
Ni1 O1 2_556 1.8436(12)
Ni1 N1 2_556 1.8474(15)
Ni1 N1 . 1.8474(15)
O1 C1 . 1.324(2)
O2 C3 . 1.359(2)
O2 H1O2 . 0.74(3)
N1 C7 . 1.317(2)
N1 C8 . 1.422(2)
C1 C2 . 1.399(2)
C1 C6 . 1.416(2)
C2 C3 . 1.383(2)
C2 H2A . 0.9300
C3 C4 . 1.404(3)
C4 C5 . 1.369(3)
C4 H4A . 0.9300
C5 C6 . 1.417(3)
C5 H5A . 0.9300
C6 C7 . 1.414(2)
C7 H7A . 0.9300
C8 C8 2_556 1.392(4)
C8 C9 . 1.394(2)
C9 C10 . 1.382(3)
C9 H9A . 0.9300
C10 C10 2_556 1.387(4)
C10 H10A . 0.9300
O1W H1W1 . 0.8771
O1W H2W1 . 0.8309

loop_
_geom_contact_atom_site_label_1
_geom_contact_atom_site_label_2
_geom_contact_distance
_geom_contact_site_symmetry_2
_geom_contact_publ_flag
Cg1 Cg4 3.7364(11) 7_557 y
Cg2 Cg2 3.7380(9) 7_557 y
Cg2 Cg3 3.7381(9) 8_555 y
Cg3 Cg4 3.5766(10) 8_454 y
Cg4 Cg4 3.7750(11) 2_557 y
Ni1 O1W 3.7635(13) 2_556 y
O1 O1 2.4319(18) 2_556 y
N1 N1 2.525(2) 2_556 y

loop_
_geom_hbond_atom_site_label_D
_geom_hbond_atom_site_label_H
_geom_hbond_atom_site_label_A
_geom_hbond_site_symmetry_A
_geom_hbond_distance_DH
_geom_hbond_distance_HA
_geom_hbond_distance_DA
_geom_hbond_angle_DHA
_geom_hbond_publ_flag
O1W H1W1 O1 . 0.8800 2.4000 3.0733(18) 133.00 y
O1W H1W1 O1 2_556 0.8800 1.9700 2.8072(19) 160.00 y
O1W H2W1 O2 1_554 0.8300 2.1700 2.9985(19) 173.00 y
C9 H9A O2 4_547 0.9300 2.6000 3.394(2) 144.00 y

loop_
_geom_torsion_atom_site_label_1
_geom_torsion_atom_site_label_2
_geom_torsion_atom_site_label_3
_geom_torsion_atom_site_label_4
_geom_torsion_site_symmetry_1
_geom_torsion_site_symmetry_4
_geom_torsion
O1 Ni1 O1 C1 2_556 . -176.47(18)
N1 Ni1 N1 C7 2_556 . -176.59(19)
O1 Ni1 N1 C8 . . 177.60(12)
N1 Ni1 N1 C8 2_556 . 2.93(9)
Ni1 O1 C1 C2 . . -176.01(12)
Ni1 O1 C1 C6 . . 3.6(3)
O1 C1 C2 C3 . . 179.49(17)
C6 C1 C2 C3 . . -0.1(3)
C1 C2 C3 O2 . . -178.73(16)
C1 C2 C3 C4 . . 1.4(3)
O2 C3 C4 C5 . . 179.35(17)
C2 C3 C4 C5 . . -0.8(3)
C3 C4 C5 C6 . . -1.1(3)
O1 C1 C6 C7 . . -1.2(3)
C2 C1 C6 C7 . . 178.37(17)
O1 C1 C6 C5 . . 178.70(17)
C2 C1 C6 C5 . . -1.7(3)
C4 C5 C6 C7 . . -177.71(18)
C4 C5 C6 C1 . . 2.4(3)
C8 N1 C7 C6 . . -175.09(17)
Ni1 N1 C7 C6 . . 4.4(3)
C1 C6 C7 N1 . . -3.0(3)
C5 C6 C7 N1 . . 177.10(18)
C7 N1 C8 C8 . 2_556 171.2(2)
Ni1 N1 C8 C8 . 2_556 -8.3(3)
C7 N1 C8 C9 . . -7.6(3)
Ni1 N1 C8 C9 . . 172.86(16)
C8 C8 C9 C10 2_556 . -5.1(3)
N1 C8 C9 C10 . . 173.65(18)
C8 C9 C10 C10 . 2_556 -1.6(3)
